data_4078971
loop_
_publ_author_name
'Pawley, Rebekah J.'
'Huertos, Miguel A.'
'Lloyd-Jones, Guy C.'
'Weller, Andrew S.'
'Willis, Michael C.'

_publ_section_title
;
 Intermolecular Alkyne Hydroacylation. Mechanistic Insight from the
 Isolation of the Vinyl Intermediate That Precedes Reductive Elimination
;
_journal_issue 15
_journal_name_full Organometallics
_journal_page_first 5650
_journal_paper_doi 10.1021/om300647n
_journal_volume 31
_journal_year 2012
_chemical_formula_moiety '2(C54 H40 F6 O2 P2 Rh S), 2(C H12 B11), 3(C3 H6 O)'
_chemical_formula_sum 'C119 H122 B22 F12 O7 P4 Rh2 S2'
_chemical_formula_weight 2523.81
_chemical_melting_point ?
_space_group_IT_number 15
_symmetry_cell_setting monoclinic
_symmetry_space_group_name_Hall '-C 2yc'
_symmetry_space_group_name_H-M 'C 1 2/c 1'
_atom_sites_solution_hydrogens geom
_atom_sites_solution_primary direct
_atom_sites_solution_secondary difmap
_audit_creation_method SHELXL-97
_cell_angle_alpha 90.00
_cell_angle_beta 130.9851(4)
_cell_angle_gamma 90.00
_cell_formula_units_Z 4
_cell_length_a 39.9424(2)
_cell_length_b 15.19520(10)
_cell_length_c 26.7210(2)
_cell_measurement_reflns_used 17243
_cell_measurement_temperature 150(2)
_cell_measurement_theta_max 29.575
_cell_measurement_theta_min 5.097
_cell_volume 12242.53(16)
_computing_cell_refinement 'Denzo/Scalepack (Otwinowski & Minor 1997)'
_computing_data_collection 'Collect (Nonius BV, 1997-2000)'
_computing_data_reduction 'Denzo/Scalepack (Otwinowski & Minor 1997)'
_computing_molecular_graphics 'ORTEP3 (Farrugia, 1997)'
_computing_publication_material 'Bruker SHELXTL'
_computing_structure_refinement 'SHELXL-97 (Sheldrick, 1997)'
_computing_structure_solution 'SUPERFLIP (Palatinus & Chapuis 2007)'
_diffrn_ambient_temperature 150(2)
_diffrn_detector_area_resol_mean 9
_diffrn_measured_fraction_theta_full 0.993
_diffrn_measured_fraction_theta_max 0.993
_diffrn_measurement_device '95mm CCD camera on \k-goniostat'
_diffrn_measurement_device_type KappaCCD
_diffrn_measurement_method CCD
_diffrn_radiation_monochromator 'horizonally mounted graphite crystal'
_diffrn_radiation_source 'fine-focus sealed tube'
_diffrn_radiation_type MoK\a
_diffrn_radiation_wavelength 0.71073
_diffrn_reflns_av_R_equivalents 0.0392
_diffrn_reflns_av_sigmaI/netI 0.0553
_diffrn_reflns_limit_h_max 52
_diffrn_reflns_limit_h_min -52
_diffrn_reflns_limit_k_max 19
_diffrn_reflns_limit_k_min -19
_diffrn_reflns_limit_l_max 35
_diffrn_reflns_limit_l_min -35
_diffrn_reflns_number 28085
_diffrn_reflns_theta_full 27.88
_diffrn_reflns_theta_max 27.88
_diffrn_reflns_theta_min 5.10
_exptl_absorpt_coefficient_mu 0.429
_exptl_absorpt_correction_T_max 1.0
_exptl_absorpt_correction_T_min 0.927
_exptl_absorpt_correction_type multi-scan
_exptl_absorpt_process_details 'Denzo/Scalepack (Otwinowski & Minor 1997)'
_exptl_crystal_colour colourless
_exptl_crystal_density_diffrn 1.369
_exptl_crystal_density_meas ?
_exptl_crystal_density_method 'not measured'
_exptl_crystal_description block
_exptl_crystal_F_000 5168
_exptl_crystal_size_max 0.48
_exptl_crystal_size_mid 0.26
_exptl_crystal_size_min 0.24
_refine_diff_density_max 0.687
_refine_diff_density_min -0.624
_refine_diff_density_rms 0.070
_refine_ls_extinction_method none
_refine_ls_goodness_of_fit_ref 1.021
_refine_ls_hydrogen_treatment mixed
_refine_ls_matrix_type full
_refine_ls_number_parameters 815
_refine_ls_number_reflns 14498
_refine_ls_number_restraints 243
_refine_ls_restrained_S_all 1.128
_refine_ls_R_factor_all 0.0730
_refine_ls_R_factor_gt 0.0392
_refine_ls_shift/su_max 0.008
_refine_ls_shift/su_mean 0.000
_refine_ls_structure_factor_coef Fsqd
_refine_ls_weighting_details 'calc w=1/[\s^2^(Fo^2^)+(0.0486P)^2^+12.6991P] where P=(Fo^2^+2Fc^2^)/3'
_refine_ls_weighting_scheme calc
_refine_ls_wR_factor_gt 0.0917
_refine_ls_wR_factor_ref 0.1045
_reflns_number_gt 10016
_reflns_number_total 14498
_reflns_threshold_expression >2sigma(I)
_cod_data_source_file om300647n_si_003.cif
_cod_data_source_block 6
_cod_depositor_comments
;
The following automatic conversions were performed:

'_chemical_melting_point' value 'not measured' was changed to '?' -
the value is undefined or not given.

Automatic conversion script
Id: cif_fix_values 1891 2012-01-12 08:04:46Z andrius 

The following automatic conversions were performed:

'_exptl_crystal_density_meas' value 'not measured' was changed to '?'
- the value is perceived as not measured.

Automatic conversion script
Id: cif_fix_values 3008 2015-01-20 13:52:24Z robertas 
;
_cod_original_cell_volume 12242.52(14)
_cod_original_sg_symbol_H-M 'C 2/c'
_cod_database_code 4078971

loop_
_symmetry_equiv_pos_as_xyz
'x, y, z'
'-x, y, -z+1/2'
'x+1/2, y+1/2, z'
'-x+1/2, y+1/2, -z+1/2'
'-x, -y, -z'
'x, -y, z-1/2'
'-x+1/2, -y+1/2, -z'
'x+1/2, -y+1/2, z-1/2'

loop_
_atom_site_label
_atom_site_type_symbol
_atom_site_fract_x
_atom_site_fract_y
_atom_site_fract_z
_atom_site_U_iso_or_equiv
_atom_site_adp_type
_atom_site_occupancy
_atom_site_symmetry_multiplicity
_atom_site_calc_flag
_atom_site_refinement_flags
_atom_site_disorder_assembly
_atom_site_disorder_group
Rh1 Rh 0.855341(6) 0.999491(13) 0.154768(9) 0.01720(6) Uani 1 1 d . . .
P1 P 0.89329(2) 1.04435(5) 0.26912(3) 0.02151(15) Uani 1 1 d . . .
P2 P 0.86632(2) 0.85135(4) 0.17687(3) 0.02058(15) Uani 1 1 d . . .
O1 O 0.80655(6) 0.97259(12) 0.17358(9) 0.0231(4) Uani 1 1 d . . .
C1 C 0.80636(9) 0.97279(17) 0.05316(12) 0.0222(5) Uani 1 1 d . . .
C2 C 0.76503(9) 0.96257(19) 0.02865(14) 0.0281(6) Uani 1 1 d . . .
H2A H 0.7414 0.9579 -0.0179 0.034 Uiso 1 1 calc R . .
H2B H 0.7590 0.9600 0.0576 0.034 Uiso 1 1 calc R . .
C3 C 0.81340(8) 0.97636(18) 0.00468(12) 0.0227(6) Uani 1 1 d . . .
C4 C 0.78864(9) 1.0363(2) -0.04726(13) 0.0273(6) Uani 1 1 d . . .
H4B H 0.7672 1.0717 -0.0517 0.033 Uiso 1 1 calc R . .
C5 C 0.79455(9) 1.0456(2) -0.09282(13) 0.0308(6) Uani 1 1 d D A .
C6 C 0.82492(10) 0.9940(2) -0.08820(14) 0.0334(7) Uani 1 1 d . . .
H6B H 0.8289 1.0001 -0.1194 0.040 Uiso 1 1 calc R . .
C7 C 0.84944(9) 0.93322(18) -0.03710(13) 0.0283(6) Uani 1 1 d D B .
C8 C 0.84400(9) 0.92453(17) 0.00873(13) 0.0239(6) Uani 1 1 d . . .
H8B H 0.8613 0.8827 0.0435 0.029 Uiso 1 1 calc R . .
C9 C 0.76902(11) 1.1142(2) -0.14519(15) 0.0482(9) Uani 1 1 d D . .
F1 F 0.7686(2) 1.1908(2) -0.12054(18) 0.0791(18) Uani 0.654(6) 1 d PDU A 1
F2 F 0.72576(11) 1.0946(3) -0.1883(2) 0.0794(16) Uani 0.654(6) 1 d PDU A 1
F3 F 0.7806(2) 1.1288(4) -0.1788(3) 0.096(2) Uani 0.654(6) 1 d PDU A 1
F101 F 0.7526(4) 1.0844(5) -0.2042(3) 0.095(4) Uani 0.346(6) 1 d PDU A 2
F102 F 0.7966(2) 1.1780(5) -0.1342(4) 0.084(3) Uani 0.346(6) 1 d PDU A 2
F103 F 0.7376(3) 1.1519(7) -0.1530(5) 0.087(3) Uani 0.346(6) 1 d PDU A 2
C10 C 0.88304(11) 0.8786(2) -0.03061(15) 0.0449(8) Uani 1 1 d D . .
F4 F 0.92466(11) 0.9197(3) 0.0156(3) 0.0856(17) Uani 0.624(6) 1 d PDU B 1
F5 F 0.87894(19) 0.8720(4) -0.0817(2) 0.091(2) Uani 0.624(6) 1 d PDU B 1
F6 F 0.89166(17) 0.8026(3) -0.0016(3) 0.0709(16) Uani 0.624(6) 1 d PDU B 1
F104 F 0.8610(2) 0.8031(4) -0.0705(4) 0.083(3) Uani 0.376(6) 1 d PDU B 2
F105 F 0.9140(2) 0.8475(6) 0.0251(3) 0.072(3) Uani 0.376(6) 1 d PDU B 2
F106 F 0.8969(3) 0.9125(5) -0.0590(4) 0.067(3) Uani 0.376(6) 1 d PDU B 2
S1 S 0.83951(2) 1.15226(4) 0.13304(3) 0.02245(14) Uani 1 1 d . . .
C11 C 0.78102(9) 1.17747(19) 0.07270(14) 0.0306(6) Uani 1 1 d . . .
H11A H 0.7677 1.1694 0.0928 0.046 Uiso 1 1 calc R . .
H11B H 0.7666 1.1381 0.0345 0.046 Uiso 1 1 calc R . .
H11C H 0.7771 1.2386 0.0581 0.046 Uiso 1 1 calc R . .
C12 C 0.85957(9) 1.16906(18) 0.09119(13) 0.0250(6) Uani 1 1 d . . .
C13 C 0.84956(10) 1.2438(2) 0.05376(15) 0.0342(7) Uani 1 1 d . . .
H13 H 0.8299 1.2873 0.0472 0.041 Uiso 1 1 calc R . .
C14 C 0.86917(11) 1.2535(2) 0.02597(16) 0.0406(8) Uani 1 1 d . . .
H14 H 0.8621 1.3031 -0.0011 0.049 Uiso 1 1 calc R . .
C15 C 0.89885(11) 1.1914(2) 0.03751(15) 0.0386(8) Uani 1 1 d . . .
H15 H 0.9124 1.1992 0.0190 0.046 Uiso 1 1 calc R . .
C16 C 0.90895(10) 1.1180(2) 0.07567(14) 0.0315(7) Uani 1 1 d . . .
H16 H 0.9295 1.0758 0.0836 0.038 Uiso 1 1 calc R . .
C17 C 0.88883(9) 1.10579(18) 0.10262(13) 0.0239(6) Uani 1 1 d . . .
C18 C 0.89689(8) 1.02183(18) 0.13971(12) 0.0225(6) Uani 1 1 d . . .
O2 O 0.92640(6) 0.97252(14) 0.15588(9) 0.0311(5) Uani 1 1 d . . .
C21 C 0.93417(9) 1.13261(18) 0.30779(13) 0.0256(6) Uani 1 1 d . . .
C22 C 0.95065(9) 1.1607(2) 0.27825(14) 0.0351(7) Uani 1 1 d . . .
H22 H 0.9420 1.1315 0.2399 0.042 Uiso 1 1 calc R . .
C23 C 0.97969(12) 1.2312(3) 0.30455(18) 0.0524(9) Uani 1 1 d . . .
H23 H 0.9910 1.2501 0.2843 0.063 Uiso 1 1 calc R . .
C24 C 0.99214(11) 1.2739(2) 0.35963(18) 0.0498(9) Uani 1 1 d . . .
H24 H 1.0116 1.3230 0.3768 0.060 Uiso 1 1 calc R . .
C25 C 0.97665(10) 1.2461(2) 0.39015(15) 0.0411(8) Uani 1 1 d . . .
H25 H 0.9854 1.2760 0.4283 0.049 Uiso 1 1 calc R . .
C26 C 0.94847(9) 1.1749(2) 0.36541(14) 0.0336(7) Uani 1 1 d . . .
H26 H 0.9387 1.1544 0.3876 0.040 Uiso 1 1 calc R . .
C31 C 0.91340(9) 0.97062(19) 0.33787(13) 0.0256(6) Uani 1 1 d . . .
C32 C 0.95903(10) 0.9552(2) 0.38766(14) 0.0342(7) Uani 1 1 d . . .
H32 H 0.9795 0.9837 0.3861 0.041 Uiso 1 1 calc R . .
C33 C 0.97415(11) 0.8984(3) 0.43905(16) 0.0473(9) Uani 1 1 d . . .
H33 H 1.0051 0.8889 0.4732 0.057 Uiso 1 1 calc R . .
C34 C 0.94479(12) 0.8552(3) 0.44124(17) 0.0502(9) Uani 1 1 d . . .
H34 H 0.9556 0.8155 0.4764 0.060 Uiso 1 1 calc R . .
C35 C 0.89982(11) 0.8695(2) 0.39249(16) 0.0431(8) Uani 1 1 d . . .
H35 H 0.8796 0.8396 0.3940 0.052 Uiso 1 1 calc R . .
C36 C 0.88427(10) 0.9275(2) 0.34131(14) 0.0317(7) Uani 1 1 d . . .
H36 H 0.8533 0.9380 0.3082 0.038 Uiso 1 1 calc R . .
C41 C 0.84361(8) 1.09068(18) 0.25017(12) 0.0222(5) Uani 1 1 d . . .
C42 C 0.84165(9) 1.16908(19) 0.27534(13) 0.0269(6) Uani 1 1 d . . .
H42 H 0.8678 1.2030 0.3056 0.032 Uiso 1 1 calc R . .
C43 C 0.80183(10) 1.1980(2) 0.25652(14) 0.0311(6) Uani 1 1 d . . .
H43 H 0.8010 1.2514 0.2741 0.037 Uiso 1 1 calc R . .
C44 C 0.76359(10) 1.1499(2) 0.21247(15) 0.0326(7) Uani 1 1 d . . .
H44 H 0.7367 1.1692 0.2011 0.039 Uiso 1 1 calc R . .
C45 C 0.76403(9) 1.07318(19) 0.18455(14) 0.0290(6) Uani 1 1 d . . .
H45 H 0.7375 1.0412 0.1525 0.035 Uiso 1 1 calc R . .
C46 C 0.80407(9) 1.04451(18) 0.20456(13) 0.0233(6) Uani 1 1 d . . .
C51 C 0.82246(9) 0.82111(18) 0.17773(13) 0.0250(6) Uani 1 1 d . . .
C52 C 0.81209(10) 0.73303(19) 0.17673(15) 0.0330(7) Uani 1 1 d . . .
H52 H 0.8276 0.6883 0.1744 0.040 Uiso 1 1 calc R . .
C53 C 0.77966(11) 0.7094(2) 0.17911(18) 0.0424(8) Uani 1 1 d . . .
H53 H 0.7734 0.6491 0.1792 0.051 Uiso 1 1 calc R . .
C54 C 0.75649(11) 0.7747(2) 0.18130(18) 0.0414(8) Uani 1 1 d . . .
H54 H 0.7342 0.7588 0.1829 0.050 Uiso 1 1 calc R . .
C55 C 0.76533(10) 0.8626(2) 0.18118(15) 0.0326(7) Uani 1 1 d . . .
H55 H 0.7492 0.9070 0.1825 0.039 Uiso 1 1 calc R . .
C56 C 0.79784(9) 0.88500(18) 0.17908(13) 0.0242(6) Uani 1 1 d . . .
C61 C 0.85780(9) 0.77309(17) 0.11757(13) 0.0235(6) Uani 1 1 d . . .
C62 C 0.89359(10) 0.7312(2) 0.13040(16) 0.0342(7) Uani 1 1 d . . .
H62 H 0.9228 0.7406 0.1713 0.041 Uiso 1 1 calc R . .
C63 C 0.88660(11) 0.6755(2) 0.08322(18) 0.0500(9) Uani 1 1 d . . .
H63 H 0.9111 0.6463 0.0922 0.060 Uiso 1 1 calc R . .
C64 C 0.84424(11) 0.6619(2) 0.02312(18) 0.0465(9) Uani 1 1 d . . .
H64 H 0.8398 0.6242 -0.0092 0.056 Uiso 1 1 calc R . .
C65 C 0.80881(10) 0.7031(2) 0.01040(16) 0.0357(7) Uani 1 1 d . . .
H65 H 0.7798 0.6939 -0.0308 0.043 Uiso 1 1 calc R . .
C66 C 0.81523(9) 0.75796(18) 0.05721(14) 0.0289(6) Uani 1 1 d . . .
H66 H 0.7905 0.7856 0.0483 0.035 Uiso 1 1 calc R . .
C71 C 0.91899(9) 0.81487(18) 0.25504(13) 0.0252(6) Uani 1 1 d . . .
C72 C 0.92160(10) 0.7475(2) 0.29270(15) 0.0358(7) Uani 1 1 d . . .
H72 H 0.8953 0.7232 0.2806 0.043 Uiso 1 1 calc R . .
C73 C 0.96263(11) 0.7157(2) 0.34780(16) 0.0438(8) Uani 1 1 d . . .
H73 H 0.9642 0.6694 0.3732 0.053 Uiso 1 1 calc R . .
C74 C 1.00104(10) 0.7505(2) 0.36613(16) 0.0401(8) Uani 1 1 d . . .
H74 H 1.0290 0.7276 0.4036 0.048 Uiso 1 1 calc R . .
C75 C 0.99901(10) 0.8186(2) 0.33014(14) 0.0343(7) Uani 1 1 d . . .
H75 H 1.0255 0.8434 0.3432 0.041 Uiso 1 1 calc R . .
C76 C 0.95790(9) 0.85106(19) 0.27455(14) 0.0278(6) Uani 1 1 d . . .
H76 H 0.9565 0.8982 0.2499 0.033 Uiso 1 1 calc R . .
C001 C 0.05632(11) 0.4847(3) 0.02586(19) 0.0521(10) Uani 1 1 d D . .
H001 H 0.0253(4) 0.4764(3) -0.0119(5) 0.063 Uiso 1 1 calc RD . .
B1 B 0.09362(13) 0.4433(3) 0.0216(2) 0.0526(11) Uani 1 1 d . . .
H1 H 0.0847 0.4062 -0.0219 0.063 Uiso 1 1 calc R . .
B2 B 0.07239(13) 0.4799(3) 0.1023(2) 0.0471(10) Uani 1 1 d . . .
H2 H 0.0499 0.4680 0.1129 0.057 Uiso 1 1 calc R . .
B3 B 0.14014(14) 0.4167(3) 0.1033(2) 0.0516(11) Uani 1 1 d . . .
H3 H 0.1635 0.3626 0.1155 0.062 Uiso 1 1 calc R . .
B4 B 0.12640(13) 0.4374(3) 0.1524(2) 0.0526(11) Uani 1 1 d . . .
H4 H 0.1402 0.3966 0.1972 0.063 Uiso 1 1 calc R . .
B5 B 0.15952(13) 0.5129(3) 0.1509(2) 0.0464(10) Uani 1 1 d . . .
H5 H 0.1955 0.5232 0.1949 0.056 Uiso 1 1 calc R . .
B6 B 0.12566(16) 0.6000(3) 0.0980(2) 0.0544(11) Uani 1 1 d . . .
H6 H 0.1391 0.6683 0.1067 0.065 Uiso 1 1 calc R . .
B7 B 0.08487(14) 0.5587(3) 0.0181(2) 0.0538(12) Uani 1 1 d . . .
H7 H 0.0706 0.5991 -0.0270 0.065 Uiso 1 1 calc R . .
B8 B 0.07100(15) 0.5793(3) 0.0676(2) 0.0508(11) Uani 1 1 d . . .
H8 H 0.0473 0.6329 0.0549 0.061 Uiso 1 1 calc R . .
B9 B 0.13901(13) 0.5155(3) 0.0682(2) 0.0417(9) Uani 1 1 d . . .
H9 H 0.1608 0.5267 0.0563 0.050 Uiso 1 1 calc R . .
B10 B 0.11767(15) 0.5520(3) 0.1502(2) 0.0537(11) Uani 1 1 d . . .
H10 H 0.1258 0.5885 0.1934 0.064 Uiso 1 1 calc R . .
B11 B 0.08622(15) 0.3952(3) 0.0730(3) 0.0587(12) Uani 1 1 d . . .
H11 H 0.0727 0.3269 0.0638 0.070 Uiso 1 1 calc R . .
O100 O 0.68575(8) 0.11314(17) 0.89515(14) 0.0573(7) Uani 1 1 d . . .
C102 C 0.61414(18) 0.1244(3) 0.7868(3) 0.1005(18) Uani 1 1 d . . .
H10A H 0.6150 0.1861 0.7981 0.151 Uiso 1 1 calc R . .
H10B H 0.5871 0.0966 0.7730 0.151 Uiso 1 1 calc R . .
H10C H 0.6144 0.1212 0.7504 0.151 Uiso 1 1 calc R . .
C101 C 0.65305(14) 0.0782(2) 0.8449(2) 0.0609(11) Uani 1 1 d . . .
C100 C 0.6532(2) -0.0178(4) 0.8324(3) 0.142(3) Uani 1 1 d . . .
H10D H 0.6798 -0.0454 0.8725 0.213 Uiso 1 1 calc R . .
H10E H 0.6532 -0.0250 0.7959 0.213 Uiso 1 1 calc R . .
H10F H 0.6268 -0.0458 0.8205 0.213 Uiso 1 1 calc R . .
C202 C 0.0040(4) 0.5395(8) 0.2104(6) 0.232(5) Uani 1 1 d DU . .
H20A H 0.0066 0.5026 0.1830 0.347 Uiso 1 1 calc R . .
H20B H 0.0305 0.5765 0.2396 0.347 Uiso 1 1 calc R . .
H20C H -0.0223 0.5770 0.1818 0.347 Uiso 1 1 calc R . .
C200 C 0.0000 0.4843(6) 0.2500 0.136(4) Uani 1 2 d SD . .
O200 O 0.0000 0.4121(5) 0.2500 0.226(6) Uani 1 2 d SD . .

loop_
_atom_site_aniso_label
_atom_site_aniso_U_11
_atom_site_aniso_U_22
_atom_site_aniso_U_33
_atom_site_aniso_U_23
_atom_site_aniso_U_13
_atom_site_aniso_U_12
Rh1 0.01717(10) 0.02004(10) 0.01574(10) 0.00100(8) 0.01138(9) 0.00073(8)
P1 0.0212(3) 0.0262(4) 0.0174(3) 0.0011(3) 0.0128(3) 0.0020(3)
P2 0.0208(3) 0.0212(3) 0.0235(3) 0.0023(3) 0.0161(3) 0.0013(3)
O1 0.0251(10) 0.0245(9) 0.0261(10) -0.0011(8) 0.0197(9) 0.0002(7)
C1 0.0238(14) 0.0224(13) 0.0182(13) 0.0012(10) 0.0128(12) 0.0011(10)
C2 0.0251(14) 0.0355(16) 0.0210(14) -0.0009(12) 0.0138(12) -0.0016(12)
C3 0.0193(13) 0.0265(14) 0.0167(13) -0.0031(10) 0.0093(11) -0.0040(10)
C4 0.0241(14) 0.0312(15) 0.0235(14) -0.0017(12) 0.0143(13) -0.0011(12)
C5 0.0300(15) 0.0357(17) 0.0226(14) 0.0059(12) 0.0155(13) 0.0013(13)
C6 0.0365(16) 0.0437(18) 0.0239(14) 0.0004(13) 0.0216(14) -0.0038(14)
C7 0.0311(15) 0.0305(15) 0.0254(14) -0.0025(12) 0.0194(13) -0.0027(12)
C8 0.0266(14) 0.0242(14) 0.0204(13) -0.0004(11) 0.0152(12) -0.0022(11)
C9 0.046(2) 0.062(2) 0.0330(19) 0.0175(17) 0.0245(18) 0.0130(18)
F1 0.115(4) 0.044(2) 0.045(2) 0.0199(17) 0.038(3) 0.024(2)
F2 0.051(2) 0.091(3) 0.044(2) 0.031(2) 0.0084(19) 0.011(2)
F3 0.110(4) 0.134(5) 0.095(4) 0.083(4) 0.090(4) 0.066(3)
F101 0.127(7) 0.093(6) 0.024(3) 0.021(3) 0.031(4) 0.005(5)
F102 0.066(4) 0.057(4) 0.069(5) 0.039(4) 0.019(4) -0.007(4)
F103 0.092(6) 0.114(7) 0.093(6) 0.063(5) 0.078(5) 0.058(5)
C10 0.059(2) 0.048(2) 0.052(2) 0.0072(17) 0.047(2) 0.0117(17)
F4 0.047(2) 0.089(3) 0.121(4) -0.023(3) 0.056(3) 0.001(2)
F5 0.112(4) 0.137(5) 0.050(2) 0.011(3) 0.065(3) 0.056(4)
F6 0.083(3) 0.056(3) 0.109(4) 0.028(3) 0.079(3) 0.031(2)
F104 0.082(4) 0.060(4) 0.116(6) -0.037(4) 0.069(4) 0.004(3)
F105 0.059(4) 0.119(7) 0.040(3) 0.021(4) 0.033(3) 0.050(4)
F106 0.079(5) 0.070(5) 0.108(6) 0.023(4) 0.086(5) 0.020(3)
S1 0.0262(3) 0.0221(3) 0.0219(3) 0.0018(3) 0.0170(3) 0.0012(3)
C11 0.0278(15) 0.0295(15) 0.0307(15) 0.0074(12) 0.0175(14) 0.0082(12)
C12 0.0311(15) 0.0248(14) 0.0220(14) -0.0042(11) 0.0187(13) -0.0078(11)
C13 0.0457(18) 0.0268(15) 0.0369(17) 0.0034(13) 0.0300(16) 0.0003(13)
C14 0.058(2) 0.0340(18) 0.0419(19) 0.0051(14) 0.0383(18) -0.0050(15)
C15 0.0473(19) 0.0441(19) 0.0392(18) 0.0006(15) 0.0349(17) -0.0109(15)
C16 0.0330(16) 0.0369(17) 0.0324(16) -0.0059(13) 0.0249(14) -0.0088(13)
C17 0.0245(14) 0.0266(14) 0.0195(13) -0.0038(11) 0.0140(12) -0.0069(11)
C18 0.0193(13) 0.0312(15) 0.0153(12) -0.0018(10) 0.0106(11) -0.0027(11)
O2 0.0258(10) 0.0439(12) 0.0299(11) 0.0088(9) 0.0210(9) 0.0091(9)
C21 0.0216(13) 0.0286(15) 0.0203(13) -0.0007(11) 0.0110(12) 0.0014(11)
C22 0.0293(16) 0.0486(19) 0.0256(15) -0.0053(14) 0.0172(14) -0.0098(14)
C23 0.044(2) 0.064(2) 0.041(2) -0.0086(18) 0.0244(18) -0.0242(18)
C24 0.0360(18) 0.044(2) 0.045(2) -0.0095(17) 0.0155(17) -0.0143(15)
C25 0.0301(16) 0.0393(18) 0.0263(16) -0.0094(14) 0.0066(14) 0.0044(14)
C26 0.0284(15) 0.0417(18) 0.0224(14) -0.0018(13) 0.0131(13) 0.0062(13)
C31 0.0280(14) 0.0294(14) 0.0196(13) 0.0040(11) 0.0156(12) 0.0060(11)
C32 0.0321(16) 0.0436(18) 0.0275(16) 0.0053(14) 0.0198(14) 0.0081(14)
C33 0.0366(18) 0.067(2) 0.0300(17) 0.0199(17) 0.0181(16) 0.0206(17)
C34 0.055(2) 0.062(2) 0.0396(19) 0.0281(17) 0.0340(19) 0.0227(18)
C35 0.051(2) 0.051(2) 0.0411(19) 0.0184(16) 0.0362(18) 0.0127(16)
C36 0.0343(16) 0.0392(17) 0.0257(15) 0.0055(13) 0.0215(14) 0.0071(13)
C41 0.0239(13) 0.0283(14) 0.0179(13) 0.0045(11) 0.0152(12) 0.0048(11)
C42 0.0300(15) 0.0306(15) 0.0232(14) 0.0005(12) 0.0187(13) 0.0024(12)
C43 0.0389(17) 0.0322(16) 0.0318(16) 0.0031(13) 0.0272(15) 0.0079(13)
C44 0.0338(16) 0.0351(17) 0.0411(17) 0.0080(14) 0.0299(15) 0.0113(13)
C45 0.0272(15) 0.0324(16) 0.0316(15) 0.0043(12) 0.0211(14) 0.0019(12)
C46 0.0278(14) 0.0253(14) 0.0224(13) 0.0041(11) 0.0189(12) 0.0045(11)
C51 0.0234(14) 0.0275(14) 0.0285(15) 0.0032(12) 0.0190(13) 0.0003(11)
C52 0.0356(16) 0.0283(15) 0.0470(18) 0.0041(13) 0.0323(16) 0.0009(12)
C53 0.0468(19) 0.0329(17) 0.063(2) 0.0063(16) 0.0428(19) -0.0035(14)
C54 0.0430(19) 0.0396(19) 0.063(2) 0.0078(16) 0.0437(19) -0.0015(14)
C55 0.0333(16) 0.0368(17) 0.0418(17) 0.0035(14) 0.0307(15) 0.0017(13)
C56 0.0259(14) 0.0265(14) 0.0230(14) 0.0022(11) 0.0172(12) -0.0007(11)
C61 0.0258(14) 0.0199(13) 0.0308(15) 0.0009(11) 0.0212(13) -0.0016(11)
C62 0.0306(16) 0.0341(17) 0.0382(17) -0.0046(14) 0.0227(15) 0.0019(13)
C63 0.040(2) 0.050(2) 0.064(2) -0.0183(18) 0.036(2) 0.0030(16)
C64 0.048(2) 0.044(2) 0.057(2) -0.0234(17) 0.0388(19) -0.0079(16)
C65 0.0335(16) 0.0334(17) 0.0414(18) -0.0129(14) 0.0250(15) -0.0093(13)
C66 0.0270(15) 0.0270(15) 0.0364(16) -0.0034(12) 0.0225(14) -0.0016(11)
C71 0.0266(14) 0.0272(14) 0.0257(14) 0.0046(11) 0.0189(13) 0.0046(11)
C72 0.0306(16) 0.0397(18) 0.0386(17) 0.0145(14) 0.0234(15) 0.0049(13)
C73 0.0440(19) 0.0435(19) 0.0418(19) 0.0217(16) 0.0273(17) 0.0102(15)
C74 0.0316(17) 0.048(2) 0.0326(17) 0.0147(15) 0.0175(15) 0.0138(14)
C75 0.0260(15) 0.0415(18) 0.0316(16) 0.0055(14) 0.0172(14) 0.0059(13)
C76 0.0270(14) 0.0300(15) 0.0276(15) 0.0052(12) 0.0184(13) 0.0023(12)
C001 0.0262(17) 0.080(3) 0.048(2) -0.0115(19) 0.0232(16) 0.0040(16)
B1 0.038(2) 0.067(3) 0.059(3) -0.024(2) 0.034(2) -0.007(2)
B2 0.042(2) 0.062(3) 0.053(2) 0.016(2) 0.038(2) 0.0146(19)
B3 0.044(2) 0.048(2) 0.075(3) 0.010(2) 0.044(2) 0.0138(18)
B4 0.040(2) 0.062(3) 0.063(3) 0.031(2) 0.037(2) 0.017(2)
B5 0.0324(19) 0.063(3) 0.037(2) 0.0044(19) 0.0199(18) -0.0077(18)
B6 0.076(3) 0.033(2) 0.058(3) -0.0018(19) 0.045(3) -0.007(2)
B7 0.044(2) 0.078(3) 0.041(2) 0.025(2) 0.029(2) 0.021(2)
B8 0.065(3) 0.049(2) 0.054(3) 0.013(2) 0.046(2) 0.027(2)
B9 0.039(2) 0.049(2) 0.047(2) 0.0034(18) 0.0326(19) -0.0010(17)
B10 0.057(3) 0.071(3) 0.040(2) -0.009(2) 0.035(2) 0.001(2)
B11 0.053(3) 0.043(2) 0.098(4) -0.003(2) 0.057(3) -0.003(2)
O100 0.0523(16) 0.0463(15) 0.0670(18) -0.0120(14) 0.0364(15) 0.0000(12)
C102 0.096(4) 0.065(3) 0.075(3) -0.014(3) 0.027(3) -0.001(3)
C101 0.056(2) 0.035(2) 0.082(3) -0.001(2) 0.041(2) 0.0073(18)
C100 0.160(6) 0.056(3) 0.085(4) -0.004(3) 0.026(4) 0.010(4)
C202 0.218(6) 0.214(6) 0.240(7) 0.058(5) 0.141(5) -0.013(5)
C200 0.144(9) 0.056(5) 0.263(15) 0.000 0.159(10) 0.000
O200 0.423(15) 0.070(5) 0.461(17) 0.000 0.410(15) 0.000

loop_
_atom_type_symbol
_atom_type_description
_atom_type_scat_dispersion_real
_atom_type_scat_dispersion_imag
_atom_type_scat_source
C C 0.0033 0.0016 'International Tables Vol C Tables 4.2.6.8 and 6.1.1.4'
H H 0.0000 0.0000 'International Tables Vol C Tables 4.2.6.8 and 6.1.1.4'
B B 0.0013 0.0007 'International Tables Vol C Tables 4.2.6.8 and 6.1.1.4'
F F 0.0171 0.0103 'International Tables Vol C Tables 4.2.6.8 and 6.1.1.4'
O O 0.0106 0.0060 'International Tables Vol C Tables 4.2.6.8 and 6.1.1.4'
P P 0.1023 0.0942 'International Tables Vol C Tables 4.2.6.8 and 6.1.1.4'
Rh Rh -1.1178 0.9187 'International Tables Vol C Tables 4.2.6.8 and 6.1.1.4'
S S 0.1246 0.1234 'International Tables Vol C Tables 4.2.6.8 and 6.1.1.4'

loop_
_geom_angle_atom_site_label_1
_geom_angle_atom_site_label_2
_geom_angle_atom_site_label_3
_geom_angle
_geom_angle_site_symmetry_1
_geom_angle_site_symmetry_3
C18 Rh1 C1 87.97(10) . .
C18 Rh1 P2 100.18(8) . .
C1 Rh1 P2 90.11(7) . .
C18 Rh1 O1 179.50(9) . .
C1 Rh1 O1 92.47(8) . .
P2 Rh1 O1 79.59(5) . .
C18 Rh1 S1 84.65(8) . .
C1 Rh1 S1 89.99(7) . .
P2 Rh1 S1 175.17(2) . .
O1 Rh1 S1 95.58(5) . .
C18 Rh1 P1 106.88(7) . .
C1 Rh1 P1 162.90(7) . .
P2 Rh1 P1 95.41(2) . .
O1 Rh1 P1 72.73(5) . .
S1 Rh1 P1 83.16(2) . .
C21 P1 C31 103.97(13) . .
C21 P1 C41 106.18(12) . .
C31 P1 C41 101.25(12) . .
C21 P1 Rh1 120.17(9) . .
C31 P1 Rh1 125.92(10) . .
C41 P1 Rh1 95.16(8) . .
C71 P2 C51 107.72(12) . .
C71 P2 C61 102.37(12) . .
C51 P2 C61 102.29(12) . .
C71 P2 Rh1 118.33(9) . .
C51 P2 Rh1 103.13(9) . .
C61 P2 Rh1 121.33(9) . .
C56 O1 C46 123.57(19) . .
C56 O1 Rh1 118.96(14) . .
C46 O1 Rh1 112.22(15) . .
C2 C1 C3 117.2(2) . .
C2 C1 Rh1 117.7(2) . .
C3 C1 Rh1 124.65(18) . .
C1 C2 H2A 120.0 . .
C1 C2 H2B 120.0 . .
H2A C2 H2B 120.0 . .
C4 C3 C8 117.4(2) . .
C4 C3 C1 118.2(2) . .
C8 C3 C1 124.4(2) . .
C3 C4 C5 121.5(3) . .
C3 C4 H4B 119.3 . .
C5 C4 H4B 119.3 . .
C6 C5 C4 120.5(3) . .
C6 C5 C9 120.2(3) . .
C4 C5 C9 119.3(3) . .
C5 C6 C7 118.6(3) . .
C5 C6 H6B 120.7 . .
C7 C6 H6B 120.7 . .
C8 C7 C6 121.0(3) . .
C8 C7 C10 119.8(2) . .
C6 C7 C10 119.2(2) . .
C7 C8 C3 121.0(3) . .
C7 C8 H8B 119.5 . .
C3 C8 H8B 119.5 . .
F103 C9 F3 125.8(4) . .
F103 C9 F101 107.0(5) . .
F3 C9 F101 49.2(4) . .
F103 C9 F2 51.5(5) . .
F3 C9 F2 107.0(4) . .
F101 C9 F2 63.1(5) . .
F103 C9 F1 50.1(5) . .
F3 C9 F1 108.9(4) . .
F101 C9 F1 136.2(4) . .
F2 C9 F1 101.0(4) . .
F103 C9 F102 107.0(5) . .
F3 C9 F102 53.4(4) . .
F101 C9 F102 101.6(5) . .
F2 C9 F102 139.3(4) . .
F1 C9 F102 62.8(5) . .
F103 C9 C5 117.8(4) . .
F3 C9 C5 116.4(3) . .
F101 C9 C5 112.2(4) . .
F2 C9 C5 110.8(3) . .
F1 C9 C5 111.5(3) . .
F102 C9 C5 109.9(3) . .
F105 C10 F5 125.6(4) . .
F105 C10 F106 112.3(5) . .
F5 C10 F106 37.7(4) . .
F105 C10 F6 44.4(4) . .
F5 C10 F6 111.5(4) . .
F106 C10 F6 130.5(4) . .
F105 C10 F4 56.4(4) . .
F5 C10 F4 102.9(4) . .
F106 C10 F4 68.2(4) . .
F6 C10 F4 99.9(4) . .
F105 C10 F104 103.4(5) . .
F5 C10 F104 63.0(4) . .
F106 C10 F104 100.0(4) . .
F6 C10 F104 61.4(4) . .
F4 C10 F104 144.4(4) . .
F105 C10 C7 117.6(3) . .
F5 C10 C7 116.7(3) . .
F106 C10 C7 114.0(4) . .
F6 C10 C7 115.4(3) . .
F4 C10 C7 108.1(3) . .
F104 C10 C7 107.3(3) . .
C12 S1 C11 105.18(13) . .
C12 S1 Rh1 97.88(9) . .
C11 S1 Rh1 113.99(10) . .
S1 C11 H11A 109.5 . .
S1 C11 H11B 109.5 . .
H11A C11 H11B 109.5 . .
S1 C11 H11C 109.5 . .
H11A C11 H11C 109.5 . .
H11B C11 H11C 109.5 . .
C17 C12 C13 122.0(2) . .
C17 C12 S1 115.3(2) . .
C13 C12 S1 122.5(2) . .
C12 C13 C14 118.1(3) . .
C12 C13 H13 120.9 . .
C14 C13 H13 120.9 . .
C15 C14 C13 120.5(3) . .
C15 C14 H14 119.7 . .
C13 C14 H14 119.7 . .
C16 C15 C14 120.6(3) . .
C16 C15 H15 119.7 . .
C14 C15 H15 119.7 . .
C15 C16 C17 119.9(3) . .
C15 C16 H16 120.0 . .
C17 C16 H16 120.0 . .
C12 C17 C16 118.8(3) . .
C12 C17 C18 121.0(2) . .
C16 C17 C18 120.1(3) . .
O2 C18 C17 119.6(2) . .
O2 C18 Rh1 124.8(2) . .
C17 C18 Rh1 115.56(18) . .
C22 C21 C26 118.8(3) . .
C22 C21 P1 119.2(2) . .
C26 C21 P1 122.0(2) . .
C21 C22 C23 120.1(3) . .
C21 C22 H22 119.9 . .
C23 C22 H22 119.9 . .
C24 C23 C22 120.3(3) . .
C24 C23 H23 119.8 . .
C22 C23 H23 119.8 . .
C23 C24 C25 120.4(3) . .
C23 C24 H24 119.8 . .
C25 C24 H24 119.8 . .
C24 C25 C26 120.0(3) . .
C24 C25 H25 120.0 . .
C26 C25 H25 120.0 . .
C25 C26 C21 120.3(3) . .
C25 C26 H26 119.9 . .
C21 C26 H26 119.9 . .
C36 C31 C32 118.8(3) . .
C36 C31 P1 121.3(2) . .
C32 C31 P1 119.8(2) . .
C33 C32 C31 119.8(3) . .
C33 C32 H32 120.1 . .
C31 C32 H32 120.1 . .
C34 C33 C32 120.7(3) . .
C34 C33 H33 119.7 . .
C32 C33 H33 119.7 . .
C33 C34 C35 120.2(3) . .
C33 C34 H34 119.9 . .
C35 C34 H34 119.9 . .
C34 C35 C36 119.7(3) . .
C34 C35 H35 120.1 . .
C36 C35 H35 120.1 . .
C35 C36 C31 120.8(3) . .
C35 C36 H36 119.6 . .
C31 C36 H36 119.6 . .
C42 C41 C46 117.5(2) . .
C42 C41 P1 125.9(2) . .
C46 C41 P1 116.58(19) . .
C43 C42 C41 120.6(3) . .
C43 C42 H42 119.7 . .
C41 C42 H42 119.7 . .
C44 C43 C42 120.4(3) . .
C44 C43 H43 119.8 . .
C42 C43 H43 119.8 . .
C43 C44 C45 120.4(3) . .
C43 C44 H44 119.8 . .
C45 C44 H44 119.8 . .
C46 C45 C44 118.4(3) . .
C46 C45 H45 120.8 . .
C44 C45 H45 120.8 . .
C45 C46 C41 122.6(3) . .
C45 C46 O1 121.7(2) . .
C41 C46 O1 115.2(2) . .
C52 C51 C56 117.4(2) . .
C52 C51 P2 121.1(2) . .
C56 C51 P2 121.5(2) . .
C53 C52 C51 121.5(3) . .
C53 C52 H52 119.3 . .
C51 C52 H52 119.3 . .
C54 C53 C52 119.2(3) . .
C54 C53 H53 120.4 . .
C52 C53 H53 120.4 . .
C55 C54 C53 120.9(3) . .
C55 C54 H54 119.5 . .
C53 C54 H54 119.5 . .
C56 C55 C54 119.2(3) . .
C56 C55 H55 120.4 . .
C54 C55 H55 120.4 . .
C55 C56 C51 121.8(3) . .
C55 C56 O1 122.8(2) . .
C51 C56 O1 115.3(2) . .
C62 C61 C66 119.1(3) . .
C62 C61 P2 120.6(2) . .
C66 C61 P2 120.2(2) . .
C63 C62 C61 119.7(3) . .
C63 C62 H62 120.1 . .
C61 C62 H62 120.1 . .
C64 C63 C62 120.6(3) . .
C64 C63 H63 119.7 . .
C62 C63 H63 119.7 . .
C65 C64 C63 119.8(3) . .
C65 C64 H64 120.1 . .
C63 C64 H64 120.1 . .
C64 C65 C66 120.2(3) . .
C64 C65 H65 119.9 . .
C66 C65 H65 119.9 . .
C65 C66 C61 120.5(3) . .
C65 C66 H66 119.7 . .
C61 C66 H66 119.7 . .
C76 C71 C72 119.1(3) . .
C76 C71 P2 118.4(2) . .
C72 C71 P2 122.3(2) . .
C73 C72 C71 120.0(3) . .
C73 C72 H72 120.0 . .
C71 C72 H72 120.0 . .
C74 C73 C72 120.7(3) . .
C74 C73 H73 119.6 . .
C72 C73 H73 119.6 . .
C73 C74 C75 119.9(3) . .
C73 C74 H74 120.0 . .
C75 C74 H74 120.0 . .
C74 C75 C76 119.8(3) . .
C74 C75 H75 120.1 . .
C76 C75 H75 120.1 . .
C71 C76 C75 120.4(3) . .
C71 C76 H76 119.8 . .
C75 C76 H76 119.8 . .
B8 C001 B1 115.2(3) . .
B8 C001 B2 62.8(2) . .
B1 C001 B2 114.3(3) . .
B8 C001 B11 115.1(3) . .
B1 C001 B11 61.9(3) . .
B2 C001 B11 63.0(3) . .
B8 C001 B7 62.9(3) . .
B1 C001 B7 63.2(3) . .
B2 C001 B7 114.8(3) . .
B11 C001 B7 114.6(3) . .
B8 C001 H001 117.2 . .
B1 C001 H001 117.9 . .
B2 C001 H001 117.8 . .
B11 C001 H001 117.9 . .
B7 C001 H001 117.5 . .
C001 B1 B11 59.4(2) . .
C001 B1 B3 105.4(3) . .
B11 B1 B3 60.7(3) . .
C001 B1 B9 105.5(3) . .
B11 B1 B9 109.5(3) . .
B3 B1 B9 60.2(2) . .
C001 B1 B7 59.0(2) . .
B11 B1 B7 109.0(3) . .
B3 B1 B7 107.8(3) . .
B9 B1 B7 59.8(2) . .
C001 B1 H1 124.3 . .
B11 B1 H1 120.3 . .
B3 B1 H1 122.3 . .
B9 B1 H1 121.9 . .
B7 B1 H1 121.5 . .
C001 B2 B4 103.9(3) . .
C001 B2 B10 104.3(3) . .
B4 B2 B10 60.6(3) . .
C001 B2 B8 58.0(2) . .
B4 B2 B8 108.5(3) . .
B10 B2 B8 60.5(3) . .
C001 B2 B11 58.7(2) . .
B4 B2 B11 59.1(3) . .
B10 B2 B11 107.8(3) . .
B8 B2 B11 107.6(3) . .
C001 B2 H2 125.4 . .
B4 B2 H2 122.4 . .
B10 B2 H2 122.1 . .
B8 B2 H2 121.3 . .
B11 B2 H2 121.9 . .
B1 B3 B5 108.4(3) . .
B1 B3 B4 107.1(3) . .
B5 B3 B4 60.8(2) . .
B1 B3 B9 60.1(2) . .
B5 B3 B9 61.2(2) . .
B4 B3 B9 109.6(3) . .
B1 B3 B11 59.5(3) . .
B5 B3 B11 108.2(3) . .
B4 B3 B11 59.3(3) . .
B9 B3 B11 108.5(3) . .
B1 B3 H3 122.3 . .
B5 B3 H3 120.9 . .
B4 B3 H3 121.6 . .
B9 B3 H3 120.5 . .
B11 B3 H3 122.1 . .
B11 B4 B2 61.0(2) . .
B11 B4 B3 60.7(3) . .
B2 B4 B3 109.1(3) . .
B11 B4 B10 108.5(3) . .
B2 B4 B10 59.7(2) . .
B3 B4 B10 107.6(3) . .
B11 B4 B5 108.4(3) . .
B2 B4 B5 107.9(3) . .
B3 B4 B5 59.6(2) . .
B10 B4 B5 59.7(2) . .
B11 B4 H4 120.8 . .
B2 B4 H4 121.2 . .
B3 B4 H4 121.5 . .
B10 B4 H4 122.1 . .
B5 B4 H4 122.1 . .
B3 B5 B6 107.8(3) . .
B3 B5 B10 108.0(3) . .
B6 B5 B10 60.7(3) . .
B3 B5 B4 59.7(2) . .
B6 B5 B4 108.3(3) . .
B10 B5 B4 60.1(3) . .
B3 B5 B9 59.6(2) . .
B6 B5 B9 60.0(2) . .
B10 B5 B9 108.5(3) . .
B4 B5 B9 107.5(3) . .
B3 B5 H5 122.1 . .
B6 B5 H5 121.4 . .
B10 B5 H5 121.2 . .
B4 B5 H5 121.9 . .
B9 B5 H5 121.9 . .
B7 B6 B5 108.8(3) . .
B7 B6 B9 60.1(2) . .
B5 B6 B9 60.9(2) . .
B7 B6 B10 107.9(3) . .
B5 B6 B10 59.9(2) . .
B9 B6 B10 108.5(3) . .
B7 B6 B8 59.9(2) . .
B5 B6 B8 107.5(3) . .
B9 B6 B8 107.8(3) . .
B10 B6 B8 59.4(2) . .
B7 B6 H6 121.5 . .
B5 B6 H6 121.4 . .
B9 B6 H6 121.2 . .
B10 B6 H6 121.9 . .
B8 B6 H6 122.4 . .
C001 B7 B6 104.5(3) . .
C001 B7 B9 104.3(3) . .
B6 B7 B9 60.6(2) . .
C001 B7 B8 57.5(2) . .
B6 B7 B8 61.3(3) . .
B9 B7 B8 109.2(3) . .
C001 B7 B1 57.8(2) . .
B6 B7 B1 107.3(3) . .
B9 B7 B1 59.4(2) . .
B8 B7 B1 106.4(3) . .
C001 B7 H7 125.6 . .
B6 B7 H7 121.9 . .
B9 B7 H7 121.8 . .
B8 B7 H7 121.4 . .
B1 B7 H7 122.8 . .
C001 B8 B2 59.2(2) . .
C001 B8 B7 59.5(2) . .
B2 B8 B7 109.1(3) . .
C001 B8 B10 104.6(3) . .
B2 B8 B10 59.8(3) . .
B7 B8 B10 107.5(3) . .
C001 B8 B6 104.2(3) . .
B2 B8 B6 107.8(3) . .
B7 B8 B6 58.8(2) . .
B10 B8 B6 60.0(2) . .
C001 B8 H8 124.5 . .
B2 B8 H8 121.0 . .
B7 B8 H8 121.3 . .
B10 B8 H8 122.7 . .
B6 B8 H8 123.1 . .
B1 B9 B3 59.7(3) . .
B1 B9 B7 60.8(3) . .
B3 B9 B7 108.2(3) . .
B1 B9 B6 107.3(3) . .
B3 B9 B6 106.8(3) . .
B7 B9 B6 59.3(3) . .
B1 B9 B5 106.6(3) . .
B3 B9 B5 59.3(2) . .
B7 B9 B5 106.6(3) . .
B6 B9 B5 59.1(2) . .
B1 B9 H9 121.9 . .
B3 B9 H9 122.0 . .
B7 B9 H9 121.7 . .
B6 B9 H9 122.6 . .
B5 B9 H9 123.0 . .
B2 B10 B5 108.3(3) . .
B2 B10 B8 59.8(2) . .
B5 B10 B8 108.0(3) . .
B2 B10 B4 59.7(2) . .
B5 B10 B4 60.2(2) . .
B8 B10 B4 107.3(3) . .
B2 B10 B6 108.3(3) . .
B5 B10 B6 59.4(2) . .
B8 B10 B6 60.6(3) . .
B4 B10 B6 107.4(3) . .
B2 B10 H10 121.6 . .
B5 B10 H10 121.6 . .
B8 B10 H10 121.8 . .
B4 B10 H10 122.2 . .
B6 B10 H10 121.7 . .
C001 B11 B4 104.3(3) . .
C001 B11 B1 58.7(2) . .
B4 B11 B1 108.0(3) . .
C001 B11 B3 104.2(3) . .
B4 B11 B3 60.0(3) . .
B1 B11 B3 59.8(2) . .
C001 B11 B2 58.3(2) . .
B4 B11 B2 59.9(2) . .
B1 B11 B2 107.8(3) . .
B3 B11 B2 107.7(3) . .
C001 B11 H11 125.1 . .
B4 B11 H11 122.4 . .
B1 B11 H11 121.4 . .
B3 B11 H11 122.6 . .
B2 B11 H11 121.7 . .
C101 C102 H10A 109.5 . .
C101 C102 H10B 109.5 . .
H10A C102 H10B 109.5 . .
C101 C102 H10C 109.5 . .
H10A C102 H10C 109.5 . .
H10B C102 H10C 109.5 . .
O100 C101 C102 125.6(4) . .
O100 C101 C100 120.7(4) . .
C102 C101 C100 112.7(4) . .
C101 C100 H10D 109.5 . .
C101 C100 H10E 109.5 . .
H10D C100 H10E 109.5 . .
C101 C100 H10F 109.5 . .
H10D C100 H10F 109.5 . .
H10E C100 H10F 109.5 . .
C200 C202 H20A 109.5 . .
C200 C202 H20B 109.5 . .
H20A C202 H20B 109.5 . .
C200 C202 H20C 109.5 . .
H20A C202 H20C 109.5 . .
H20B C202 H20C 109.5 . .
O200 C200 C202 125.7(6) . 2
O200 C200 C202 125.7(6) . .
C202 C200 C202 108.6(13) 2 .

loop_
_geom_bond_atom_site_label_1
_geom_bond_atom_site_label_2
_geom_bond_distance
_geom_bond_site_symmetry_2
Rh1 C18 1.977(3) .
Rh1 C1 2.097(3) .
Rh1 P2 2.2953(7) .
Rh1 O1 2.3458(17) .
Rh1 S1 2.3757(7) .
Rh1 P1 2.4542(7) .
P1 C21 1.822(3) .
P1 C31 1.828(3) .
P1 C41 1.836(3) .
P2 C71 1.825(3) .
P2 C51 1.826(3) .
P2 C61 1.826(3) .
O1 C56 1.408(3) .
O1 C46 1.413(3) .
C1 C2 1.327(4) .
C1 C3 1.496(4) .
C2 H2A 0.9500 .
C2 H2B 0.9500 .
C3 C4 1.391(4) .
C3 C8 1.397(4) .
C4 C5 1.391(4) .
C4 H4B 0.9500 .
C5 C6 1.380(4) .
C5 C9 1.487(4) .
C6 C7 1.387(4) .
C6 H6B 0.9500 .
C7 C8 1.383(4) .
C7 C10 1.488(4) .
C8 H8B 0.9500 .
C9 F103 1.266(5) .
C9 F3 1.269(4) .
C9 F101 1.328(5) .
C9 F2 1.338(4) .
C9 F1 1.343(4) .
C9 F102 1.348(5) .
C10 F105 1.246(5) .
C10 F5 1.268(4) .
C10 F106 1.302(5) .
C10 F6 1.306(4) .
C10 F4 1.409(4) .
C10 F104 1.412(5) .
S1 C12 1.770(3) .
S1 C11 1.806(3) .
C11 H11A 0.9800 .
C11 H11B 0.9800 .
C11 H11C 0.9800 .
C12 C17 1.384(4) .
C12 C13 1.388(4) .
C13 C14 1.396(4) .
C13 H13 0.9500 .
C14 C15 1.382(5) .
C14 H14 0.9500 .
C15 C16 1.381(4) .
C15 H15 0.9500 .
C16 C17 1.399(4) .
C16 H16 0.9500 .
C17 C18 1.515(4) .
C18 O2 1.212(3) .
C21 C22 1.386(4) .
C21 C26 1.399(4) .
C22 C23 1.386(4) .
C22 H22 0.9500 .
C23 C24 1.369(5) .
C23 H23 0.9500 .
C24 C25 1.374(5) .
C24 H24 0.9500 .
C25 C26 1.379(4) .
C25 H25 0.9500 .
C26 H26 0.9500 .
C31 C36 1.390(4) .
C31 C32 1.402(4) .
C32 C33 1.381(4) .
C32 H32 0.9500 .
C33 C34 1.378(5) .
C33 H33 0.9500 .
C34 C35 1.379(5) .
C34 H34 0.9500 .
C35 C36 1.386(4) .
C35 H35 0.9500 .
C36 H36 0.9500 .
C41 C42 1.395(4) .
C41 C46 1.395(4) .
C42 C43 1.388(4) .
C42 H42 0.9500 .
C43 C44 1.377(4) .
C43 H43 0.9500 .
C44 C45 1.390(4) .
C44 H44 0.9500 .
C45 C46 1.382(4) .
C45 H45 0.9500 .
C51 C52 1.396(4) .
C51 C56 1.399(4) .
C52 C53 1.385(4) .
C52 H52 0.9500 .
C53 C54 1.383(4) .
C53 H53 0.9500 .
C54 C55 1.382(4) .
C54 H54 0.9500 .
C55 C56 1.379(4) .
C55 H55 0.9500 .
C61 C62 1.387(4) .
C61 C66 1.396(4) .
C62 C63 1.387(4) .
C62 H62 0.9500 .
C63 C64 1.386(5) .
C63 H63 0.9500 .
C64 C65 1.371(4) .
C64 H64 0.9500 .
C65 C66 1.380(4) .
C65 H65 0.9500 .
C66 H66 0.9500 .
C71 C76 1.388(4) .
C71 C72 1.391(4) .
C72 C73 1.386(4) .
C72 H72 0.9500 .
C73 C74 1.374(5) .
C73 H73 0.9500 .
C74 C75 1.379(4) .
C74 H74 0.9500 .
C75 C76 1.395(4) .
C75 H75 0.9500 .
C76 H76 0.9500 .
C001 B8 1.672(6) .
C001 B1 1.688(5) .
C001 B2 1.694(6) .
C001 B11 1.700(6) .
C001 B7 1.708(6) .
C001 H001 0.9643 .
B1 B11 1.743(7) .
B1 B3 1.748(6) .
B1 B9 1.755(6) .
B1 B7 1.779(7) .
B1 H1 1.1200 .
B2 B4 1.753(5) .
B2 B10 1.753(6) .
B2 B8 1.754(6) .
B2 B11 1.772(6) .
B2 H2 1.1200 .
B3 B5 1.751(6) .
B3 B4 1.753(6) .
B3 B9 1.756(6) .
B3 B11 1.765(6) .
B3 H3 1.1200 .
B4 B11 1.739(7) .
B4 B10 1.769(7) .
B4 B5 1.772(6) .
B4 H4 1.1200 .
B5 B6 1.752(6) .
B5 B10 1.762(6) .
B5 B9 1.784(6) .
B5 H5 1.1200 .
B6 B7 1.746(6) .
B6 B9 1.769(6) .
B6 B10 1.776(6) .
B6 B8 1.788(7) .
B6 H6 1.1200 .
B7 B9 1.761(6) .
B7 B8 1.765(6) .
B7 H7 1.1200 .
B8 B10 1.766(6) .
B8 H8 1.1200 .
B9 H9 1.1200 .
B10 H10 1.1200 .
B11 H11 1.1200 .
O100 C101 1.220(5) .
C102 C101 1.468(6) .
C102 H10A 0.9800 .
C102 H10B 0.9800 .
C102 H10C 0.9800 .
C101 C100 1.498(6) .
C100 H10D 0.9800 .
C100 H10E 0.9800 .
C100 H10F 0.9800 .
C202 C200 1.439(10) .
C202 H20A 0.9800 .
C202 H20B 0.9800 .
C202 H20C 0.9800 .
C200 O200 1.097(9) .
C200 C202 1.439(10) 2

loop_
_geom_torsion_atom_site_label_1
_geom_torsion_atom_site_label_2
_geom_torsion_atom_site_label_3
_geom_torsion_atom_site_label_4
_geom_torsion
C18 Rh1 P1 C21 29.97(13)
C1 Rh1 P1 C21 -119.3(3)
P2 Rh1 P1 C21 132.34(10)
O1 Rh1 P1 C21 -150.34(11)
S1 Rh1 P1 C21 -52.30(10)
C18 Rh1 P1 C31 -110.04(14)
C1 Rh1 P1 C31 100.7(3)
P2 Rh1 P1 C31 -7.67(11)
O1 Rh1 P1 C31 69.65(12)
S1 Rh1 P1 C31 167.69(11)
C18 Rh1 P1 C41 142.07(12)
C1 Rh1 P1 C41 -7.2(3)
P2 Rh1 P1 C41 -115.57(9)
O1 Rh1 P1 C41 -38.25(10)
S1 Rh1 P1 C41 59.79(9)
C18 Rh1 P2 C71 70.44(12)
C1 Rh1 P2 C71 158.40(12)
O1 Rh1 P2 C71 -109.12(11)
S1 Rh1 P2 C71 -110.4(3)
P1 Rh1 P2 C71 -37.81(10)
C18 Rh1 P2 C51 -170.82(12)
C1 Rh1 P2 C51 -82.86(11)
O1 Rh1 P2 C51 9.62(10)
S1 Rh1 P2 C51 8.3(3)
P1 Rh1 P2 C51 80.92(9)
C18 Rh1 P2 C61 -57.37(12)
C1 Rh1 P2 C61 30.59(12)
O1 Rh1 P2 C61 123.07(11)
S1 Rh1 P2 C61 121.8(3)
P1 Rh1 P2 C61 -165.63(10)
C18 Rh1 O1 C56 -71(11)
C1 Rh1 O1 C56 79.90(18)
P2 Rh1 O1 C56 -9.76(16)
S1 Rh1 O1 C56 170.13(16)
P1 Rh1 O1 C56 -108.82(17)
C18 Rh1 O1 C46 84(11)
C1 Rh1 O1 C46 -124.77(16)
P2 Rh1 O1 C46 145.57(15)
S1 Rh1 O1 C46 -34.54(15)
P1 Rh1 O1 C46 46.50(14)
C18 Rh1 C1 C2 -171.3(2)
P2 Rh1 C1 C2 88.5(2)
O1 Rh1 C1 C2 8.9(2)
S1 Rh1 C1 C2 -86.7(2)
P1 Rh1 C1 C2 -20.6(4)
C18 Rh1 C1 C3 0.1(2)
P2 Rh1 C1 C3 -100.1(2)
O1 Rh1 C1 C3 -179.7(2)
S1 Rh1 C1 C3 84.7(2)
P1 Rh1 C1 C3 150.80(18)
C2 C1 C3 C4 52.9(4)
Rh1 C1 C3 C4 -118.5(2)
C2 C1 C3 C8 -128.4(3)
Rh1 C1 C3 C8 60.2(3)
C8 C3 C4 C5 -1.1(4)
C1 C3 C4 C5 177.6(3)
C3 C4 C5 C6 1.1(4)
C3 C4 C5 C9 -176.6(3)
C4 C5 C6 C7 -0.3(4)
C9 C5 C6 C7 177.4(3)
C5 C6 C7 C8 -0.5(4)
C5 C6 C7 C10 -178.6(3)
C6 C7 C8 C3 0.4(4)
C10 C7 C8 C3 178.6(3)
C4 C3 C8 C7 0.3(4)
C1 C3 C8 C7 -178.3(2)
C6 C5 C9 F103 171.0(8)
C4 C5 C9 F103 -11.3(8)
C6 C5 C9 F3 -8.1(6)
C4 C5 C9 F3 169.6(5)
C6 C5 C9 F101 46.0(7)
C4 C5 C9 F101 -136.2(7)
C6 C5 C9 F2 114.5(4)
C4 C5 C9 F2 -67.8(4)
C6 C5 C9 F1 -133.8(4)
C4 C5 C9 F1 43.9(5)
C6 C5 C9 F102 -66.2(7)
C4 C5 C9 F102 111.5(7)
C8 C7 C10 F105 -21.7(7)
C6 C7 C10 F105 156.5(6)
C8 C7 C10 F5 162.2(4)
C6 C7 C10 F5 -19.7(5)
C8 C7 C10 F106 -156.1(5)
C6 C7 C10 F106 22.1(6)
C8 C7 C10 F6 28.3(5)
C6 C7 C10 F6 -153.6(4)
C8 C7 C10 F4 -82.5(4)
C6 C7 C10 F4 95.6(4)
C8 C7 C10 F104 94.2(5)
C6 C7 C10 F104 -87.6(5)
C18 Rh1 S1 C12 19.62(12)
C1 Rh1 S1 C12 -68.34(11)
P2 Rh1 S1 C12 -159.5(3)
O1 Rh1 S1 C12 -160.82(10)
P1 Rh1 S1 C12 127.37(9)
C18 Rh1 S1 C11 130.17(13)
C1 Rh1 S1 C11 42.20(13)
P2 Rh1 S1 C11 -49.0(3)
O1 Rh1 S1 C11 -50.27(12)
P1 Rh1 S1 C11 -122.08(11)
C11 S1 C12 C17 -137.5(2)
Rh1 S1 C12 C17 -19.9(2)
C11 S1 C12 C13 47.5(3)
Rh1 S1 C12 C13 165.0(2)
C17 C12 C13 C14 1.4(4)
S1 C12 C13 C14 176.2(2)
C12 C13 C14 C15 -2.1(5)
C13 C14 C15 C16 1.2(5)
C14 C15 C16 C17 0.4(5)
C13 C12 C17 C16 0.2(4)
S1 C12 C17 C16 -174.9(2)
C13 C12 C17 C18 -175.8(3)
S1 C12 C17 C18 9.1(3)
C15 C16 C17 C12 -1.1(4)
C15 C16 C17 C18 174.9(3)
C12 C17 C18 O2 -171.3(3)
C16 C17 C18 O2 12.7(4)
C12 C17 C18 Rh1 11.1(3)
C16 C17 C18 Rh1 -164.9(2)
C1 Rh1 C18 O2 -106.0(2)
P2 Rh1 C18 O2 -16.2(2)
O1 Rh1 C18 O2 45(11)
S1 Rh1 C18 O2 163.9(2)
P1 Rh1 C18 O2 82.7(2)
C1 Rh1 C18 C17 71.49(19)
P2 Rh1 C18 C17 161.24(17)
O1 Rh1 C18 C17 -137(11)
S1 Rh1 C18 C17 -18.69(17)
P1 Rh1 C18 C17 -99.87(17)
C31 P1 C21 C22 133.6(2)
C41 P1 C21 C22 -120.1(2)
Rh1 P1 C21 C22 -14.0(3)
C31 P1 C21 C26 -48.5(3)
C41 P1 C21 C26 57.9(3)
Rh1 P1 C21 C26 164.0(2)
C26 C21 C22 C23 -2.0(5)
P1 C21 C22 C23 176.0(3)
C21 C22 C23 C24 -0.3(5)
C22 C23 C24 C25 1.3(6)
C23 C24 C25 C26 0.1(5)
C24 C25 C26 C21 -2.4(5)
C22 C21 C26 C25 3.4(4)
P1 C21 C26 C25 -174.6(2)
C21 P1 C31 C36 143.0(2)
C41 P1 C31 C36 32.9(3)
Rh1 P1 C31 C36 -72.0(3)
C21 P1 C31 C32 -38.5(3)
C41 P1 C31 C32 -148.5(2)
Rh1 P1 C31 C32 106.6(2)
C36 C31 C32 C33 -0.4(4)
P1 C31 C32 C33 -179.0(3)
C31 C32 C33 C34 1.3(5)
C32 C33 C34 C35 -1.1(6)
C33 C34 C35 C36 -0.1(5)
C34 C35 C36 C31 1.0(5)
C32 C31 C36 C35 -0.8(4)
P1 C31 C36 C35 177.8(2)
C21 P1 C41 C42 -14.6(3)
C31 P1 C41 C42 93.7(2)
Rh1 P1 C41 C42 -138.1(2)
C21 P1 C41 C46 162.9(2)
C31 P1 C41 C46 -88.8(2)
Rh1 P1 C41 C46 39.4(2)
C46 C41 C42 C43 1.6(4)
P1 C41 C42 C43 179.1(2)
C41 C42 C43 C44 -0.3(4)
C42 C43 C44 C45 -2.2(4)
C43 C44 C45 C46 3.1(4)
C44 C45 C46 C41 -1.7(4)
C44 C45 C46 O1 -173.3(2)
C42 C41 C46 C45 -0.6(4)
P1 C41 C46 C45 -178.3(2)
C42 C41 C46 O1 171.4(2)
P1 C41 C46 O1 -6.3(3)
C56 O1 C46 C45 -69.0(3)
Rh1 O1 C46 C45 137.0(2)
C56 O1 C46 C41 118.9(3)
Rh1 O1 C46 C41 -35.1(3)
C71 P2 C51 C52 -66.8(3)
C61 P2 C51 C52 40.7(3)
Rh1 P2 C51 C52 167.3(2)
C71 P2 C51 C56 113.5(2)
C61 P2 C51 C56 -139.0(2)
Rh1 P2 C51 C56 -12.3(2)
C56 C51 C52 C53 -2.0(4)
P2 C51 C52 C53 178.3(2)
C51 C52 C53 C54 1.2(5)
C52 C53 C54 C55 0.0(5)
C53 C54 C55 C56 -0.2(5)
C54 C55 C56 C51 -0.6(4)
C54 C55 C56 O1 174.9(3)
C52 C51 C56 C55 1.7(4)
P2 C51 C56 C55 -178.6(2)
C52 C51 C56 O1 -174.1(2)
P2 C51 C56 O1 5.6(3)
C46 O1 C56 C55 36.6(4)
Rh1 O1 C56 C55 -171.0(2)
C46 O1 C56 C51 -147.6(2)
Rh1 O1 C56 C51 4.8(3)
C71 P2 C61 C62 -25.5(3)
C51 P2 C61 C62 -137.0(2)
Rh1 P2 C61 C62 109.1(2)
C71 P2 C61 C66 157.6(2)
C51 P2 C61 C66 46.1(2)
Rh1 P2 C61 C66 -67.8(2)
C66 C61 C62 C63 0.3(4)
P2 C61 C62 C63 -176.7(3)
C61 C62 C63 C64 0.6(5)
C62 C63 C64 C65 -0.8(6)
C63 C64 C65 C66 0.0(5)
C64 C65 C66 C61 0.9(5)
C62 C61 C66 C65 -1.0(4)
P2 C61 C66 C65 175.9(2)
C51 P2 C71 C76 -162.1(2)
C61 P2 C71 C76 90.5(2)
Rh1 P2 C71 C76 -45.8(2)
C51 P2 C71 C72 23.2(3)
C61 P2 C71 C72 -84.2(3)
Rh1 P2 C71 C72 139.5(2)
C76 C71 C72 C73 -1.7(5)
P2 C71 C72 C73 172.9(3)
C71 C72 C73 C74 0.4(5)
C72 C73 C74 C75 1.0(5)
C73 C74 C75 C76 -1.0(5)
C72 C71 C76 C75 1.7(4)
P2 C71 C76 C75 -173.2(2)
C74 C75 C76 C71 -0.3(4)
B8 C001 B1 B11 106.3(4)
B2 C001 B1 B11 36.3(3)
B7 C001 B1 B11 143.0(3)
B8 C001 B1 B3 65.1(4)
B2 C001 B1 B3 -4.9(4)
B11 C001 B1 B3 -41.2(3)
B7 C001 B1 B3 101.8(3)
B8 C001 B1 B9 2.4(4)
B2 C001 B1 B9 -67.6(4)
B11 C001 B1 B9 -103.9(3)
B7 C001 B1 B9 39.1(3)
B8 C001 B1 B7 -36.7(3)
B2 C001 B1 B7 -106.7(3)
B11 C001 B1 B7 -143.0(3)
B8 C001 B2 B4 -103.3(3)
B1 C001 B2 B4 3.7(4)
B11 C001 B2 B4 39.6(3)
B7 C001 B2 B4 -66.6(4)
B8 C001 B2 B10 -40.7(3)
B1 C001 B2 B10 66.4(4)
B11 C001 B2 B10 102.3(3)
B7 C001 B2 B10 -3.9(4)
B1 C001 B2 B8 107.1(3)
B11 C001 B2 B8 143.0(3)
B7 C001 B2 B8 36.8(3)
B8 C001 B2 B11 -143.0(3)
B1 C001 B2 B11 -35.9(3)
B7 C001 B2 B11 -106.2(3)
C001 B1 B3 B5 -60.2(4)
B11 B1 B3 B5 -100.8(3)
B9 B1 B3 B5 39.0(3)
B7 B1 B3 B5 1.5(4)
C001 B1 B3 B4 3.9(4)
B11 B1 B3 B4 -36.6(3)
B9 B1 B3 B4 103.2(3)
B7 B1 B3 B4 65.7(4)
C001 B1 B3 B9 -99.2(3)
B11 B1 B3 B9 -139.8(3)
B7 B1 B3 B9 -37.5(3)
C001 B1 B3 B11 40.5(3)
B9 B1 B3 B11 139.8(3)
B7 B1 B3 B11 102.3(3)
C001 B2 B4 B11 -39.4(3)
B10 B2 B4 B11 -138.2(3)
B8 B2 B4 B11 -99.9(3)
C001 B2 B4 B3 -1.0(4)
B10 B2 B4 B3 -99.7(3)
B8 B2 B4 B3 -61.5(4)
B11 B2 B4 B3 38.4(3)
C001 B2 B4 B10 98.7(3)
B8 B2 B4 B10 38.2(3)
B11 B2 B4 B10 138.2(3)
C001 B2 B4 B5 62.1(4)
B10 B2 B4 B5 -36.6(3)
B8 B2 B4 B5 1.7(4)
B11 B2 B4 B5 101.6(3)
B1 B3 B4 B11 36.7(3)
B5 B3 B4 B11 138.6(3)
B9 B3 B4 B11 100.4(3)
B1 B3 B4 B2 -1.8(4)
B5 B3 B4 B2 100.0(3)
B9 B3 B4 B2 61.8(4)
B11 B3 B4 B2 -38.6(3)
B1 B3 B4 B10 -65.1(4)
B5 B3 B4 B10 36.8(3)
B9 B3 B4 B10 -1.4(4)
B11 B3 B4 B10 -101.8(3)
B1 B3 B4 B5 -101.9(3)
B9 B3 B4 B5 -38.2(3)
B11 B3 B4 B5 -138.6(3)
B1 B3 B5 B6 -1.5(4)
B4 B3 B5 B6 -101.2(3)
B9 B3 B5 B6 37.1(3)
B11 B3 B5 B6 -64.4(4)
B1 B3 B5 B10 62.7(4)
B4 B3 B5 B10 -37.1(3)
B9 B3 B5 B10 101.3(3)
B11 B3 B5 B10 -0.3(4)
B1 B3 B5 B4 99.8(3)
B9 B3 B5 B4 138.3(3)
B11 B3 B5 B4 36.8(3)
B1 B3 B5 B9 -38.6(3)
B4 B3 B5 B9 -138.3(3)
B11 B3 B5 B9 -101.6(3)
B11 B4 B5 B3 -37.5(3)
B2 B4 B5 B3 -102.0(3)
B10 B4 B5 B3 -138.6(3)
B11 B4 B5 B6 62.9(4)
B2 B4 B5 B6 -1.7(4)
B3 B4 B5 B6 100.3(3)
B10 B4 B5 B6 -38.3(3)
B11 B4 B5 B10 101.2(3)
B2 B4 B5 B10 36.6(3)
B3 B4 B5 B10 138.6(3)
B11 B4 B5 B9 -0.5(4)
B2 B4 B5 B9 -65.1(4)
B3 B4 B5 B9 36.9(3)
B10 B4 B5 B9 -101.7(3)
B3 B5 B6 B7 0.8(4)
B10 B5 B6 B7 -100.3(3)
B4 B5 B6 B7 -62.3(4)
B9 B5 B6 B7 37.7(3)
B3 B5 B6 B9 -36.9(3)
B10 B5 B6 B9 -138.0(3)
B4 B5 B6 B9 -100.0(3)
B3 B5 B6 B10 101.1(3)
B4 B5 B6 B10 38.0(3)
B9 B5 B6 B10 138.0(3)
B3 B5 B6 B8 64.2(4)
B10 B5 B6 B8 -36.9(3)
B4 B5 B6 B8 1.0(4)
B9 B5 B6 B8 101.1(3)
B8 C001 B7 B6 41.1(3)
B1 C001 B7 B6 -101.5(3)
B2 C001 B7 B6 4.4(4)
B11 C001 B7 B6 -65.8(4)
B8 C001 B7 B9 103.9(3)
B1 C001 B7 B9 -38.7(3)
B2 C001 B7 B9 67.2(4)
B11 C001 B7 B9 -3.0(4)
B1 C001 B7 B8 -142.6(3)
B2 C001 B7 B8 -36.7(3)
B11 C001 B7 B8 -106.9(3)
B8 C001 B7 B1 142.6(3)
B2 C001 B7 B1 105.9(3)
B11 C001 B7 B1 35.7(3)
B5 B6 B7 C001 60.5(4)
B9 B6 B7 C001 98.5(3)
B10 B6 B7 C001 -3.0(4)
B8 B6 B7 C001 -39.3(3)
B5 B6 B7 B9 -38.0(3)
B10 B6 B7 B9 -101.5(3)
B8 B6 B7 B9 -137.8(3)
B5 B6 B7 B8 99.7(3)
B9 B6 B7 B8 137.8(3)
B10 B6 B7 B8 36.3(3)
B5 B6 B7 B1 0.2(4)
B9 B6 B7 B1 38.2(3)
B10 B6 B7 B1 -63.3(4)
B8 B6 B7 B1 -99.6(3)
B11 B1 B7 C001 -33.2(3)
B3 B1 B7 C001 -97.6(3)
B9 B1 B7 C001 -135.3(3)
C001 B1 B7 B6 96.6(3)
B11 B1 B7 B6 63.3(4)
B3 B1 B7 B6 -1.0(4)
B9 B1 B7 B6 -38.7(3)
C001 B1 B7 B9 135.3(3)
B11 B1 B7 B9 102.0(3)
B3 B1 B7 B9 37.7(3)
C001 B1 B7 B8 32.2(3)
B11 B1 B7 B8 -1.0(4)
B3 B1 B7 B8 -65.4(4)
B9 B1 B7 B8 -103.0(3)
B1 C001 B8 B2 -105.6(3)
B11 C001 B8 B2 -36.3(3)
B7 C001 B8 B2 -142.4(3)
B1 C001 B8 B7 36.8(3)
B2 C001 B8 B7 142.4(3)
B11 C001 B8 B7 106.1(3)
B1 C001 B8 B10 -65.2(4)
B2 C001 B8 B10 40.4(3)
B11 C001 B8 B10 4.0(4)
B7 C001 B8 B10 -102.0(3)
B1 C001 B8 B6 -3.1(4)
B2 C001 B8 B6 102.5(3)
B11 C001 B8 B6 66.2(4)
B7 C001 B8 B6 -39.9(3)
B4 B2 B8 C001 95.2(3)
B10 B2 B8 C001 133.5(3)
B11 B2 B8 C001 32.7(3)
C001 B2 B8 B7 -33.8(3)
B4 B2 B8 B7 61.3(4)
B10 B2 B8 B7 99.7(3)
B11 B2 B8 B7 -1.2(4)
C001 B2 B8 B10 -133.5(3)
B4 B2 B8 B10 -38.3(3)
B11 B2 B8 B10 -100.8(3)
C001 B2 B8 B6 -96.2(3)
B4 B2 B8 B6 -1.0(4)
B10 B2 B8 B6 37.3(3)
B11 B2 B8 B6 -63.5(4)
B6 B7 B8 C001 -133.4(3)
B9 B7 B8 C001 -95.1(3)
B1 B7 B8 C001 -32.4(3)
C001 B7 B8 B2 33.7(3)
B6 B7 B8 B2 -99.7(3)
B9 B7 B8 B2 -61.4(4)
B1 B7 B8 B2 1.3(4)
C001 B7 B8 B10 97.0(3)
B6 B7 B8 B10 -36.4(3)
B9 B7 B8 B10 1.9(4)
B1 B7 B8 B10 64.6(4)
C001 B7 B8 B6 133.4(3)
B9 B7 B8 B6 38.3(3)
B1 B7 B8 B6 101.0(3)
B7 B6 B8 C001 40.2(3)
B5 B6 B8 C001 -61.8(4)
B9 B6 B8 C001 2.5(4)
B10 B6 B8 C001 -98.9(3)
B7 B6 B8 B2 102.0(3)
B5 B6 B8 B2 0.0(4)
B9 B6 B8 B2 64.2(4)
B10 B6 B8 B2 -37.2(3)
B5 B6 B8 B7 -102.0(3)
B9 B6 B8 B7 -37.8(3)
B10 B6 B8 B7 -139.2(3)
B7 B6 B8 B10 139.2(3)
B5 B6 B8 B10 37.2(3)
B9 B6 B8 B10 101.4(3)
C001 B1 B9 B3 99.1(3)
B11 B1 B9 B3 36.7(3)
B7 B1 B9 B3 137.9(3)
C001 B1 B9 B7 -38.7(3)
B11 B1 B9 B7 -101.2(3)
B3 B1 B9 B7 -137.9(3)
C001 B1 B9 B6 -0.6(4)
B11 B1 B9 B6 -63.1(4)
B3 B1 B9 B6 -99.8(3)
B7 B1 B9 B6 38.1(3)
C001 B1 B9 B5 61.4(4)
B11 B1 B9 B5 -1.0(4)
B3 B1 B9 B5 -37.7(3)
B7 B1 B9 B5 100.1(3)
B5 B3 B9 B1 -137.0(3)
B4 B3 B9 B1 -99.0(3)
B11 B3 B9 B1 -35.9(3)
B1 B3 B9 B7 38.1(3)
B5 B3 B9 B7 -98.9(3)
B4 B3 B9 B7 -60.9(4)
B11 B3 B9 B7 2.2(4)
B1 B3 B9 B6 100.5(3)
B5 B3 B9 B6 -36.5(3)
B4 B3 B9 B6 1.5(4)
B11 B3 B9 B6 64.6(4)
B1 B3 B9 B5 137.0(3)
B4 B3 B9 B5 38.0(3)
B11 B3 B9 B5 101.1(3)
C001 B7 B9 B1 38.0(3)
B6 B7 B9 B1 136.7(3)
B8 B7 B9 B1 98.1(4)
C001 B7 B9 B3 0.4(4)
B6 B7 B9 B3 99.1(3)
B8 B7 B9 B3 60.5(4)
B1 B7 B9 B3 -37.6(3)
C001 B7 B9 B6 -98.8(3)
B8 B7 B9 B6 -38.6(3)
B1 B7 B9 B6 -136.7(3)
C001 B7 B9 B5 -62.1(4)
B6 B7 B9 B5 36.7(3)
B8 B7 B9 B5 -1.9(4)
B1 B7 B9 B5 -100.0(3)
B7 B6 B9 B1 -38.8(3)
B5 B6 B9 B1 99.3(3)
B10 B6 B9 B1 61.7(4)
B8 B6 B9 B1 -1.2(4)
B7 B6 B9 B3 -101.6(3)
B5 B6 B9 B3 36.6(3)
B10 B6 B9 B3 -1.1(4)
B8 B6 B9 B3 -63.9(4)
B5 B6 B9 B7 138.1(3)
B10 B6 B9 B7 100.5(3)
B8 B6 B9 B7 37.6(3)
B7 B6 B9 B5 -138.1(3)
B10 B6 B9 B5 -37.6(3)
B8 B6 B9 B5 -100.5(3)
B3 B5 B9 B1 37.9(3)
B6 B5 B9 B1 -100.5(3)
B10 B5 B9 B1 -62.6(4)
B4 B5 B9 B1 0.9(4)
B6 B5 B9 B3 -138.5(3)
B10 B5 B9 B3 -100.5(3)
B4 B5 B9 B3 -37.0(3)
B3 B5 B9 B7 101.7(3)
B6 B5 B9 B7 -36.8(3)
B10 B5 B9 B7 1.2(4)
B4 B5 B9 B7 64.7(4)
B3 B5 B9 B6 138.5(3)
B10 B5 B9 B6 38.0(3)
B4 B5 B9 B6 101.5(3)
C001 B2 B10 B5 -61.2(4)
B4 B2 B10 B5 36.9(3)
B8 B2 B10 B5 -100.6(3)
B11 B2 B10 B5 0.0(4)
C001 B2 B10 B8 39.4(2)
B4 B2 B10 B8 137.6(3)
B11 B2 B10 B8 100.6(3)
C001 B2 B10 B4 -98.2(3)
B8 B2 B10 B4 -137.6(3)
B11 B2 B10 B4 -37.0(3)
C001 B2 B10 B6 1.7(4)
B4 B2 B10 B6 99.8(3)
B8 B2 B10 B6 -37.7(3)
B11 B2 B10 B6 62.9(4)
B3 B5 B10 B2 0.2(4)
B6 B5 B10 B2 100.9(3)
B4 B5 B10 B2 -36.7(3)
B9 B5 B10 B2 63.2(4)
B3 B5 B10 B8 -63.1(4)
B6 B5 B10 B8 37.6(3)
B4 B5 B10 B8 -100.0(4)
B9 B5 B10 B8 0.0(4)
B3 B5 B10 B4 36.9(3)
B6 B5 B10 B4 137.6(3)
B9 B5 B10 B4 99.9(3)
B3 B5 B10 B6 -100.7(3)
B4 B5 B10 B6 -137.6(3)
B9 B5 B10 B6 -37.7(3)
C001 B8 B10 B2 -40.1(3)
B7 B8 B10 B2 -102.3(3)
B6 B8 B10 B2 -138.2(3)
C001 B8 B10 B5 61.0(4)
B2 B8 B10 B5 101.1(3)
B7 B8 B10 B5 -1.1(4)
B6 B8 B10 B5 -37.1(3)
C001 B8 B10 B4 -2.5(4)
B2 B8 B10 B4 37.6(3)
B7 B8 B10 B4 -64.7(4)
B6 B8 B10 B4 -100.6(3)
C001 B8 B10 B6 98.1(3)
B2 B8 B10 B6 138.2(3)
B7 B8 B10 B6 35.9(3)
B11 B4 B10 B2 38.0(3)
B3 B4 B10 B2 102.2(3)
B5 B4 B10 B2 138.9(3)
B11 B4 B10 B5 -100.9(3)
B2 B4 B10 B5 -138.9(3)
B3 B4 B10 B5 -36.7(3)
B11 B4 B10 B8 0.4(4)
B2 B4 B10 B8 -37.6(3)
B3 B4 B10 B8 64.6(4)
B5 B4 B10 B8 101.3(3)
B11 B4 B10 B6 -63.5(4)
B2 B4 B10 B6 -101.5(3)
B3 B4 B10 B6 0.7(4)
B5 B4 B10 B6 37.4(3)
B7 B6 B10 B2 0.9(4)
B5 B6 B10 B2 -100.9(3)
B9 B6 B10 B2 -62.8(4)
B8 B6 B10 B2 37.3(3)
B7 B6 B10 B5 101.7(3)
B9 B6 B10 B5 38.1(3)
B8 B6 B10 B5 138.2(3)
B7 B6 B10 B8 -36.5(3)
B5 B6 B10 B8 -138.2(3)
B9 B6 B10 B8 -100.2(3)
B7 B6 B10 B4 63.9(4)
B5 B6 B10 B4 -37.8(3)
B9 B6 B10 B4 0.2(4)
B8 B6 B10 B4 100.4(3)
B8 C001 B11 B4 -3.8(4)
B1 C001 B11 B4 102.6(3)
B2 C001 B11 B4 -40.1(3)
B7 C001 B11 B4 66.4(4)
B8 C001 B11 B1 -106.5(3)
B2 C001 B11 B1 -142.7(3)
B7 C001 B11 B1 -36.2(3)
B8 C001 B11 B3 -66.0(4)
B1 C001 B11 B3 40.5(3)
B2 C001 B11 B3 -102.2(3)
B7 C001 B11 B3 4.3(4)
B8 C001 B11 B2 36.3(3)
B1 C001 B11 B2 142.7(3)
B7 C001 B11 B2 106.5(3)
B2 B4 B11 C001 39.3(3)
B3 B4 B11 C001 -98.3(3)
B10 B4 B11 C001 1.9(4)
B5 B4 B11 C001 -61.4(3)
B2 B4 B11 B1 100.6(3)
B3 B4 B11 B1 -37.1(3)
B10 B4 B11 B1 63.2(4)
B5 B4 B11 B1 -0.1(4)
B2 B4 B11 B3 137.7(3)
B10 B4 B11 B3 100.2(3)
B5 B4 B11 B3 37.0(3)
B3 B4 B11 B2 -137.7(3)
B10 B4 B11 B2 -37.4(3)
B5 B4 B11 B2 -100.7(3)
B3 B1 B11 C001 133.3(3)
B9 B1 B11 C001 96.8(3)
B7 B1 B11 C001 33.1(3)
C001 B1 B11 B4 -96.1(3)
B3 B1 B11 B4 37.2(3)
B9 B1 B11 B4 0.7(4)
B7 B1 B11 B4 -63.0(4)
C001 B1 B11 B3 -133.3(3)
B9 B1 B11 B3 -36.5(3)
B7 B1 B11 B3 -100.2(3)
C001 B1 B11 B2 -32.8(3)
B3 B1 B11 B2 100.5(3)
B9 B1 B11 B2 64.0(4)
B7 B1 B11 B2 0.3(4)
B1 B3 B11 C001 -39.9(3)
B5 B3 B11 C001 61.1(4)
B4 B3 B11 C001 98.5(3)
B9 B3 B11 C001 -3.8(4)
B1 B3 B11 B4 -138.4(3)
B5 B3 B11 B4 -37.4(3)
B9 B3 B11 B4 -102.3(3)
B5 B3 B11 B1 101.0(3)
B4 B3 B11 B1 138.4(3)
B9 B3 B11 B1 36.2(3)
B1 B3 B11 B2 -100.8(3)
B5 B3 B11 B2 0.3(4)
B4 B3 B11 B2 37.7(3)
B9 B3 B11 B2 -64.6(4)
B4 B2 B11 C001 -133.8(3)
B10 B2 B11 C001 -96.2(3)
B8 B2 B11 C001 -32.4(3)
C001 B2 B11 B4 133.8(3)
B10 B2 B11 B4 37.6(3)
B8 B2 B11 B4 101.4(3)
C001 B2 B11 B1 32.9(3)
B4 B2 B11 B1 -100.9(3)
B10 B2 B11 B1 -63.3(4)
B8 B2 B11 B1 0.5(4)
C001 B2 B11 B3 96.1(3)
B4 B2 B11 B3 -37.8(3)
B10 B2 B11 B3 -0.2(4)
B8 B2 B11 B3 63.7(4)
